data_4108986
loop_
_publ_author_name
'Abdessamad Grirrane'
'Irene Resa'
'Amor Rodriguez'
'Ernesto Carmona'
'Eleuterio Alvarez'
'Enrique Gutierrez-Puebla'
'Angeles Monge'
'Agust\'in Galindo'
'Diego del R\'io'
'Richard A. Andersen'

_publ_section_title
;
 Zinc-Zinc Bonded Zincocene Structures. Synthesis and Characterization of
 Zn2(\h5-C5Me5)2 and Zn2(\h5-C5Me4Et)2
;
_journal_name_full 'Journal of the American Chemical Society'
_journal_page_first 693
_journal_page_last 703
_journal_paper_doi 10.1021/ja0668217
_journal_volume 129
_journal_year 2007
_chemical_formula_moiety 'C22 H34 Zn2'
_chemical_formula_sum 'C22 H34 Zn2'
_chemical_formula_weight 429.23
_chemical_name_systematic
; 
 ? 
;
_space_group_IT_number 2
_symmetry_cell_setting triclinic
_symmetry_space_group_name_Hall '-P 1'
_symmetry_space_group_name_H-M 'P -1'
_atom_sites_solution_hydrogens geom
_atom_sites_solution_primary direct
_atom_sites_solution_secondary difmap
_audit_creation_method SHELXL-97
_cell_angle_alpha 86.446(2)
_cell_angle_beta 89.191(2)
_cell_angle_gamma 76.599(2)
_cell_formula_units_Z 2
_cell_length_a 7.0428(4)
_cell_length_b 10.3194(6)
_cell_length_c 14.8036(9)
_cell_measurement_reflns_used 6890
_cell_measurement_temperature 100(2)
_cell_measurement_theta_max 30.25
_cell_measurement_theta_min 2.52
_cell_volume 1044.58(11)
_computing_cell_refinement 'SAINT+ v. 7.06 a (Bruker AXS, 2003)'
_computing_data_collection 'APEX-W2K-NT v. 1.0 (Bruker AXS, 2004)'
_computing_data_reduction 'SAINT+ v. 7.06 a (Bruker AXS, 2001)'
_computing_molecular_graphics 'XP, SHELXTL v. 6.10 (Bruker, 2000)'
_computing_publication_material 'XCIF, SHELXTL v. 6.12 (Bruker, 2001)'
_computing_structure_refinement 'SHELXL-97 (Sheldrick, 1997)'
_computing_structure_solution 'SHELXS-97 (Sheldrick, 1990)'
_diffrn_ambient_temperature 100(2)
_diffrn_detector_area_resol_mean 8.26
_diffrn_measured_fraction_theta_full 0.985
_diffrn_measured_fraction_theta_max 0.985
_diffrn_measurement_device_type
;
 Bruker-Nonius X8kappa APEX II CCD area detector'
;
_diffrn_measurement_method 'phi and omega scans with narrow frames'
_diffrn_radiation_monochromator graphite
_diffrn_radiation_source 'fine-focus sealed tube'
_diffrn_radiation_type MoK\a
_diffrn_radiation_wavelength 0.71073
_diffrn_reflns_av_R_equivalents 0.0451
_diffrn_reflns_av_sigmaI/netI 0.0407
_diffrn_reflns_limit_h_max 9
_diffrn_reflns_limit_h_min -10
_diffrn_reflns_limit_k_max 14
_diffrn_reflns_limit_k_min -14
_diffrn_reflns_limit_l_max 21
_diffrn_reflns_limit_l_min -21
_diffrn_reflns_number 26394
_diffrn_reflns_theta_full 30.51
_diffrn_reflns_theta_max 30.51
_diffrn_reflns_theta_min 2.97
_diffrn_standards_decay_% 0
_exptl_absorpt_coefficient_mu 2.296
_exptl_absorpt_correction_T_max 0.7701
_exptl_absorpt_correction_T_min 0.5458
_exptl_absorpt_correction_type multi-scan
_exptl_absorpt_process_details
;
 SADABS: Area-Detector Absorption Correction. Bruker-AXS
 within v. 7.06 a (Bruker AXS, 2003).
;
_exptl_crystal_colour colourless
_exptl_crystal_density_diffrn 1.365
_exptl_crystal_description prism
_exptl_crystal_F_000 452
_exptl_crystal_size_max 0.30
_exptl_crystal_size_mid 0.17
_exptl_crystal_size_min 0.12
_refine_diff_density_max 0.569
_refine_diff_density_min -0.654
_refine_diff_density_rms 0.087
_refine_ls_extinction_method none
_refine_ls_goodness_of_fit_ref 1.037
_refine_ls_hydrogen_treatment constr
_refine_ls_matrix_type full
_refine_ls_number_parameters 227
_refine_ls_number_reflns 6267
_refine_ls_number_restraints 0
_refine_ls_restrained_S_all 1.037
_refine_ls_R_factor_all 0.0489
_refine_ls_R_factor_gt 0.0326
_refine_ls_shift/su_max 0.002
_refine_ls_shift/su_mean 0.000
_refine_ls_structure_factor_coef Fsqd
_refine_ls_weighting_details 'calc w=1/[\s^2^(Fo^2^)+(0.0442P)^2^+0.0028P] where P=(Fo^2^+2Fc^2^)/3'
_refine_ls_weighting_scheme calc
_refine_ls_wR_factor_gt 0.0768
_refine_ls_wR_factor_ref 0.0833
_reflns_number_gt 4886
_reflns_number_total 6267
_reflns_threshold_expression >2sigma(I)
_cod_data_source_file ja0668217si20060921_115143.cif
_cod_data_source_block 2
_cod_database_code 4108986

loop_
_symmetry_equiv_pos_as_xyz
'x, y, z'
'-x, -y, -z'

loop_
_atom_site_label
_atom_site_type_symbol
_atom_site_fract_x
_atom_site_fract_y
_atom_site_fract_z
_atom_site_U_iso_or_equiv
_atom_site_adp_type
_atom_site_occupancy
_atom_site_symmetry_multiplicity
_atom_site_calc_flag
_atom_site_refinement_flags
Zn1 Zn 0.57202(3) 0.48059(2) 0.707190(16) 0.01744(6) Uani 1 1 d .
Zn2 Zn 0.65127(3) 0.68096(2) 0.725311(16) 0.01676(7) Uani 1 1 d .
C1 C 0.5513(3) 0.28274(18) 0.78404(14) 0.0178(4) Uani 1 1 d .
C2 C 0.6706(3) 0.25512(17) 0.70616(14) 0.0186(4) Uani 1 1 d .
C3 C 0.5542(3) 0.30617(18) 0.62826(14) 0.0180(4) Uani 1 1 d .
C4 C 0.3601(3) 0.36410(18) 0.65821(14) 0.0178(4) Uani 1 1 d .
C5 C 0.3586(3) 0.34971(18) 0.75445(14) 0.0168(4) Uani 1 1 d .
C6 C 0.6114(3) 0.2456(2) 0.88072(15) 0.0252(4) Uani 1 1 d .
H6A H 0.7279 0.1703 0.8822 0.030 Uiso 1 1 calc R
H6B H 0.5050 0.2141 0.9131 0.030 Uiso 1 1 calc R
C7 C 0.6587(3) 0.3595(2) 0.93153(15) 0.0276(5) Uani 1 1 d .
H7A H 0.7699 0.3875 0.9025 0.041 Uiso 1 1 calc R
H7B H 0.6915 0.3286 0.9945 0.041 Uiso 1 1 calc R
H7C H 0.5450 0.4352 0.9299 0.041 Uiso 1 1 calc R
C8 C 0.8777(3) 0.17334(19) 0.70639(16) 0.0260(5) Uani 1 1 d .
H8A H 0.8781 0.0789 0.7188 0.039 Uiso 1 1 calc R
H8B H 0.9523 0.2025 0.7533 0.039 Uiso 1 1 calc R
H8C H 0.9373 0.1854 0.6472 0.039 Uiso 1 1 calc R
C9 C 0.6157(3) 0.2894(2) 0.53107(15) 0.0277(5) Uani 1 1 d .
H9A H 0.7542 0.2900 0.5250 0.042 Uiso 1 1 calc R
H9B H 0.5378 0.3628 0.4927 0.042 Uiso 1 1 calc R
H9C H 0.5951 0.2043 0.5122 0.042 Uiso 1 1 calc R
C10 C 0.1863(3) 0.4171(2) 0.59768(15) 0.0235(4) Uani 1 1 d .
H10A H 0.1397 0.3424 0.5756 0.035 Uiso 1 1 calc R
H10B H 0.2238 0.4701 0.5462 0.035 Uiso 1 1 calc R
H10C H 0.0820 0.4734 0.6318 0.035 Uiso 1 1 calc R
C11 C 0.1850(3) 0.3865(2) 0.81600(15) 0.0245(4) Uani 1 1 d .
H11A H 0.0728 0.4383 0.7809 0.037 Uiso 1 1 calc R
H11B H 0.2156 0.4402 0.8637 0.037 Uiso 1 1 calc R
H11C H 0.1536 0.3051 0.8434 0.037 Uiso 1 1 calc R
C12 C 0.7754(2) 0.80128(17) 0.82302(13) 0.0153(3) Uani 1 1 d .
C13 C 0.8932(2) 0.78901(17) 0.74365(13) 0.0154(3) Uani 1 1 d .
C14 C 0.7744(3) 0.85314(17) 0.66952(13) 0.0161(4) Uani 1 1 d .
C15 C 0.5839(2) 0.90745(17) 0.70292(13) 0.0159(4) Uani 1 1 d .
C16 C 0.5840(3) 0.87539(17) 0.79767(13) 0.0156(3) Uani 1 1 d .
C17 C 0.8413(3) 0.75509(19) 0.91822(14) 0.0216(4) Uani 1 1 d .
H17A H 0.9540 0.6774 0.9167 0.026 Uiso 1 1 calc R
H17B H 0.7344 0.7260 0.9518 0.026 Uiso 1 1 calc R
C18 C 0.9001(3) 0.8658(2) 0.96788(14) 0.0229(4) Uani 1 1 d .
H18A H 1.0092 0.8925 0.9360 0.034 Uiso 1 1 calc R
H18B H 0.9399 0.8328 1.0299 0.034 Uiso 1 1 calc R
H18C H 0.7888 0.9429 0.9695 0.034 Uiso 1 1 calc R
C19 C 1.1094(3) 0.72959(19) 0.73930(15) 0.0223(4) Uani 1 1 d .
H19A H 1.1370 0.6692 0.6897 0.034 Uiso 1 1 calc R
H19B H 1.1531 0.6797 0.7966 0.034 Uiso 1 1 calc R
H19C H 1.1788 0.8012 0.7287 0.034 Uiso 1 1 calc R
C20 C 0.8454(3) 0.8707(2) 0.57392(14) 0.0245(4) Uani 1 1 d .
H20A H 0.7436 0.8638 0.5313 0.037 Uiso 1 1 calc R
H20B H 0.9632 0.8010 0.5638 0.037 Uiso 1 1 calc R
H20C H 0.8757 0.9586 0.5646 0.037 Uiso 1 1 calc R
C21 C 0.4174(3) 0.99471(18) 0.64934(14) 0.0217(4) Uani 1 1 d .
H21A H 0.4094 1.0885 0.6605 0.033 Uiso 1 1 calc R
H21B H 0.2950 0.9711 0.6680 0.033 Uiso 1 1 calc R
H21C H 0.4393 0.9814 0.5847 0.033 Uiso 1 1 calc R
C22 C 0.4177(3) 0.9239(2) 0.86114(15) 0.0233(4) Uani 1 1 d .
H22A H 0.4336 1.0059 0.8870 0.035 Uiso 1 1 calc R
H22B H 0.4170 0.8553 0.9099 0.035 Uiso 1 1 calc R
H22C H 0.2941 0.9420 0.8279 0.035 Uiso 1 1 calc R

loop_
_atom_site_aniso_label
_atom_site_aniso_U_11
_atom_site_aniso_U_22
_atom_site_aniso_U_33
_atom_site_aniso_U_23
_atom_site_aniso_U_13
_atom_site_aniso_U_12
Zn1 0.01854(11) 0.01150(11) 0.02461(14) -0.00296(9) 0.00094(9) -0.00779(8)
Zn2 0.01664(10) 0.01150(11) 0.02427(14) -0.00289(8) 0.00046(9) -0.00714(8)
C1 0.0204(8) 0.0123(8) 0.0227(10) -0.0016(7) 0.0001(7) -0.0079(6)
C2 0.0192(8) 0.0107(8) 0.0276(11) -0.0035(7) 0.0010(7) -0.0063(6)
C3 0.0209(8) 0.0130(8) 0.0229(10) -0.0039(7) 0.0031(7) -0.0091(7)
C4 0.0187(8) 0.0136(8) 0.0240(10) -0.0034(7) -0.0007(7) -0.0090(6)
C5 0.0171(8) 0.0127(8) 0.0225(10) -0.0016(7) 0.0029(7) -0.0071(6)
C6 0.0306(10) 0.0199(10) 0.0260(12) 0.0033(8) -0.0038(9) -0.0086(8)
C7 0.0352(11) 0.0250(11) 0.0231(12) -0.0031(8) -0.0037(9) -0.0077(8)
C8 0.0208(9) 0.0166(9) 0.0404(14) -0.0070(9) -0.0002(9) -0.0028(7)
C9 0.0353(11) 0.0256(11) 0.0261(12) -0.0082(9) 0.0084(9) -0.0136(9)
C10 0.0242(9) 0.0226(10) 0.0258(11) -0.0005(8) -0.0047(8) -0.0099(7)
C11 0.0234(9) 0.0231(10) 0.0295(12) -0.0038(8) 0.0084(8) -0.0102(8)
C12 0.0183(8) 0.0124(8) 0.0177(10) -0.0027(7) 0.0004(7) -0.0084(6)
C13 0.0144(7) 0.0127(8) 0.0214(10) -0.0046(7) 0.0005(7) -0.0072(6)
C14 0.0182(8) 0.0127(8) 0.0197(10) -0.0012(7) 0.0030(7) -0.0086(6)
C15 0.0166(8) 0.0102(8) 0.0224(10) -0.0020(7) -0.0003(7) -0.0059(6)
C16 0.0172(8) 0.0127(8) 0.0191(10) -0.0041(7) 0.0029(7) -0.0071(6)
C17 0.0245(9) 0.0195(9) 0.0220(11) 0.0002(8) -0.0018(8) -0.0078(7)
C18 0.0249(9) 0.0241(10) 0.0213(11) -0.0042(8) -0.0013(8) -0.0081(8)
C19 0.0158(8) 0.0197(9) 0.0330(12) -0.0042(8) 0.0005(8) -0.0065(7)
C20 0.0301(10) 0.0251(10) 0.0221(11) -0.0043(8) 0.0075(8) -0.0136(8)
C21 0.0202(8) 0.0164(9) 0.0286(12) 0.0005(8) -0.0036(8) -0.0048(7)
C22 0.0200(9) 0.0235(10) 0.0289(12) -0.0098(8) 0.0088(8) -0.0089(7)

loop_
_atom_type_symbol
_atom_type_description
_atom_type_scat_dispersion_real
_atom_type_scat_dispersion_imag
_atom_type_scat_source
C C 0.0033 0.0016 'International Tables Vol C Tables 4.2.6.8 and 6.1.1.4'
H H 0.0000 0.0000 'International Tables Vol C Tables 4.2.6.8 and 6.1.1.4'
Zn Zn 0.2839 1.4301 'International Tables Vol C Tables 4.2.6.8 and 6.1.1.4'

loop_
_geom_angle_atom_site_label_1
_geom_angle_atom_site_label_2
_geom_angle_atom_site_label_3
_geom_angle
C3 Zn1 C2 36.88(7)
C3 Zn1 C4 37.12(6)
C2 Zn1 C4 61.25(6)
C3 Zn1 Zn2 153.48(5)
C2 Zn1 Zn2 148.34(5)
C4 Zn1 Zn2 149.77(5)
C3 Zn1 C1 60.93(7)
C2 Zn1 C1 36.15(7)
C4 Zn1 C1 60.57(7)
Zn2 Zn1 C1 142.65(5)
C3 Zn1 C5 60.97(7)
C2 Zn1 C5 60.51(6)
C4 Zn1 C5 36.11(7)
Zn2 Zn1 C5 143.47(5)
C1 Zn1 C5 36.12(6)
C14 Zn2 C13 36.59(7)
C14 Zn2 C12 61.07(7)
C13 Zn2 C12 36.55(6)
C14 Zn2 C15 36.57(6)
C13 Zn2 C15 60.91(6)
C12 Zn2 C15 60.93(6)
C14 Zn2 C16 60.85(7)
C13 Zn2 C16 60.87(6)
C12 Zn2 C16 36.59(6)
C15 Zn2 C16 36.30(7)
C14 Zn2 Zn1 150.28(5)
C13 Zn2 Zn1 146.67(4)
C12 Zn2 Zn1 144.49(5)
C15 Zn2 Zn1 150.37(5)
C16 Zn2 Zn1 146.76(5)
C2 C1 C5 108.10(17)
C2 C1 C6 126.76(17)
C5 C1 C6 125.12(17)
C2 C1 Zn1 70.43(10)
C5 C1 Zn1 72.25(10)
C6 C1 Zn1 124.43(13)
C1 C2 C3 108.11(16)
C1 C2 C8 125.35(19)
C3 C2 C8 126.25(18)
C1 C2 Zn1 73.42(10)
C3 C2 Zn1 70.19(10)
C8 C2 Zn1 126.94(13)
C2 C3 C4 108.03(17)
C2 C3 C9 126.42(18)
C4 C3 C9 125.22(18)
C2 C3 Zn1 72.92(10)
C4 C3 Zn1 72.94(10)
C9 C3 Zn1 125.07(13)
C5 C4 C3 107.79(16)
C5 C4 C10 126.46(17)
C3 C4 C10 125.47(19)
C5 C4 Zn1 73.60(10)
C3 C4 Zn1 69.94(10)
C10 C4 Zn1 126.73(13)
C4 C5 C1 107.96(16)
C4 C5 C11 127.24(17)
C1 C5 C11 124.62(18)
C4 C5 Zn1 70.29(10)
C1 C5 Zn1 71.63(10)
C11 C5 Zn1 127.46(13)
C1 C6 C7 114.37(17)
C1 C6 H6A 108.7
C7 C6 H6A 108.7
C1 C6 H6B 108.7
C7 C6 H6B 108.7
H6A C6 H6B 107.6
C6 C7 H7A 109.5
C6 C7 H7B 109.5
H7A C7 H7B 109.5
C6 C7 H7C 109.5
H7A C7 H7C 109.5
H7B C7 H7C 109.5
C2 C8 H8A 109.5
C2 C8 H8B 109.5
H8A C8 H8B 109.5
C2 C8 H8C 109.5
H8A C8 H8C 109.5
H8B C8 H8C 109.5
C3 C9 H9A 109.5
C3 C9 H9B 109.5
H9A C9 H9B 109.5
C3 C9 H9C 109.5
H9A C9 H9C 109.5
H9B C9 H9C 109.5
C4 C10 H10A 109.5
C4 C10 H10B 109.5
H10A C10 H10B 109.5
C4 C10 H10C 109.5
H10A C10 H10C 109.5
H10B C10 H10C 109.5
C5 C11 H11A 109.5
C5 C11 H11B 109.5
H11A C11 H11B 109.5
C5 C11 H11C 109.5
H11A C11 H11C 109.5
H11B C11 H11C 109.5
C13 C12 C16 107.81(16)
C13 C12 C17 126.80(16)
C16 C12 C17 125.22(16)
C13 C12 Zn2 71.65(10)
C16 C12 Zn2 72.12(10)
C17 C12 Zn2 125.48(12)
C14 C13 C12 107.98(15)
C14 C13 C19 125.40(17)
C12 C13 C19 126.43(17)
C14 C13 Zn2 71.30(10)
C12 C13 Zn2 71.80(9)
C19 C13 Zn2 126.52(12)
C13 C14 C15 108.24(17)
C13 C14 C20 125.14(17)
C15 C14 C20 126.40(18)
C13 C14 Zn2 72.10(10)
C15 C14 Zn2 72.46(10)
C20 C14 Zn2 125.47(13)
C16 C15 C14 107.91(16)
C16 C15 C21 125.78(17)
C14 C15 C21 126.06(18)
C16 C15 Zn2 71.99(10)
C14 C15 Zn2 70.97(10)
C21 C15 Zn2 127.09(12)
C15 C16 C12 108.05(16)
C15 C16 C22 125.57(17)
C12 C16 C22 126.08(18)
C15 C16 Zn2 71.70(10)
C12 C16 Zn2 71.29(10)
C22 C16 Zn2 127.56(12)
C12 C17 C18 111.70(16)
C12 C17 H17A 109.3
C18 C17 H17A 109.3
C12 C17 H17B 109.3
C18 C17 H17B 109.3
H17A C17 H17B 107.9
C17 C18 H18A 109.5
C17 C18 H18B 109.5
H18A C18 H18B 109.5
C17 C18 H18C 109.5
H18A C18 H18C 109.5
H18B C18 H18C 109.5
C13 C19 H19A 109.5
C13 C19 H19B 109.5
H19A C19 H19B 109.5
C13 C19 H19C 109.5
H19A C19 H19C 109.5
H19B C19 H19C 109.5
C14 C20 H20A 109.5
C14 C20 H20B 109.5
H20A C20 H20B 109.5
C14 C20 H20C 109.5
H20A C20 H20C 109.5
H20B C20 H20C 109.5
C15 C21 H21A 109.5
C15 C21 H21B 109.5
H21A C21 H21B 109.5
C15 C21 H21C 109.5
H21A C21 H21C 109.5
H21B C21 H21C 109.5
C16 C22 H22A 109.5
C16 C22 H22B 109.5
H22A C22 H22B 109.5
C16 C22 H22C 109.5
H22A C22 H22C 109.5
H22B C22 H22C 109.5

loop_
_geom_bond_atom_site_label_1
_geom_bond_atom_site_label_2
_geom_bond_distance
Zn1 C3 2.2339(18)
Zn1 C2 2.2697(18)
Zn1 C4 2.2735(17)
Zn1 Zn2 2.2949(3)
Zn1 C1 2.3086(18)
Zn1 C5 2.3168(18)
Zn2 C14 2.2591(17)
Zn2 C13 2.2695(17)
Zn2 C12 2.2714(18)
Zn2 C15 2.2786(17)
Zn2 C16 2.2823(17)
C1 C2 1.421(3)
C1 C5 1.434(3)
C1 C6 1.500(3)
C2 C3 1.425(3)
C2 C8 1.506(3)
C3 C4 1.435(2)
C3 C9 1.505(3)
C4 C5 1.423(3)
C4 C10 1.504(3)
C5 C11 1.505(3)
C6 C7 1.536(3)
C6 H6A 0.9900
C6 H6B 0.9900
C7 H7A 0.9800
C7 H7B 0.9800
C7 H7C 0.9800
C8 H8A 0.9800
C8 H8B 0.9800
C8 H8C 0.9800
C9 H9A 0.9800
C9 H9B 0.9800
C9 H9C 0.9800
C10 H10A 0.9800
C10 H10B 0.9800
C10 H10C 0.9800
C11 H11A 0.9800
C11 H11B 0.9800
C11 H11C 0.9800
C12 C13 1.424(3)
C12 C16 1.430(2)
C12 C17 1.504(3)
C13 C14 1.422(3)
C13 C19 1.506(2)
C14 C15 1.424(2)
C14 C20 1.509(3)
C15 C16 1.421(3)
C15 C21 1.504(3)
C16 C22 1.503(3)
C17 C18 1.533(3)
C17 H17A 0.9900
C17 H17B 0.9900
C18 H18A 0.9800
C18 H18B 0.9800
C18 H18C 0.9800
C19 H19A 0.9800
C19 H19B 0.9800
C19 H19C 0.9800
C20 H20A 0.9800
C20 H20B 0.9800
C20 H20C 0.9800
C21 H21A 0.9800
C21 H21B 0.9800
C21 H21C 0.9800
C22 H22A 0.9800
C22 H22B 0.9800
C22 H22C 0.9800

loop_
_geom_torsion_atom_site_label_1
_geom_torsion_atom_site_label_2
_geom_torsion_atom_site_label_3
_geom_torsion_atom_site_label_4
_geom_torsion
C3 Zn1 Zn2 C14 0.83(15)
C2 Zn1 Zn2 C14 81.45(14)
C4 Zn1 Zn2 C14 -82.99(14)
C1 Zn1 Zn2 C14 147.20(12)
C5 Zn1 Zn2 C14 -150.72(13)
C3 Zn1 Zn2 C13 -72.69(14)
C2 Zn1 Zn2 C13 7.93(14)
C4 Zn1 Zn2 C13 -156.51(13)
C1 Zn1 Zn2 C13 73.68(12)
C5 Zn1 Zn2 C13 135.76(13)
C3 Zn1 Zn2 C12 -139.99(14)
C2 Zn1 Zn2 C12 -59.36(13)
C4 Zn1 Zn2 C12 136.20(13)
C1 Zn1 Zn2 C12 6.38(11)
C5 Zn1 Zn2 C12 68.47(11)
C3 Zn1 Zn2 C15 79.46(15)
C2 Zn1 Zn2 C15 160.09(14)
C4 Zn1 Zn2 C15 -4.35(14)
C1 Zn1 Zn2 C15 -134.17(13)
C5 Zn1 Zn2 C15 -72.08(13)
C3 Zn1 Zn2 C16 152.55(14)
C2 Zn1 Zn2 C16 -126.82(14)
C4 Zn1 Zn2 C16 68.73(14)
C1 Zn1 Zn2 C16 -61.08(12)
C5 Zn1 Zn2 C16 1.01(12)
C3 Zn1 C1 C2 37.77(11)
C4 Zn1 C1 C2 80.56(12)
Zn2 Zn1 C1 C2 -125.79(10)
C5 Zn1 C1 C2 117.39(16)
C3 Zn1 C1 C5 -79.61(12)
C2 Zn1 C1 C5 -117.39(16)
C4 Zn1 C1 C5 -36.83(11)
Zn2 Zn1 C1 C5 116.82(11)
C3 Zn1 C1 C6 159.53(18)
C2 Zn1 C1 C6 121.8(2)
C4 Zn1 C1 C6 -157.68(18)
Zn2 Zn1 C1 C6 -4.0(2)
C5 Zn1 C1 C6 -120.9(2)
C5 C1 C2 C3 0.8(2)
C6 C1 C2 C3 179.08(17)
Zn1 C1 C2 C3 -62.01(12)
C5 C1 C2 C8 -173.28(17)
C6 C1 C2 C8 5.0(3)
Zn1 C1 C2 C8 123.89(18)
C5 C1 C2 Zn1 62.83(13)
C6 C1 C2 Zn1 -118.91(18)
C3 Zn1 C2 C1 -116.87(15)
C4 Zn1 C2 C1 -78.52(11)
Zn2 Zn1 C2 C1 110.34(12)
C5 Zn1 C2 C1 -36.96(11)
C4 Zn1 C2 C3 38.35(11)
Zn2 Zn1 C2 C3 -132.79(10)
C1 Zn1 C2 C3 116.87(15)
C5 Zn1 C2 C3 79.91(12)
C3 Zn1 C2 C8 121.0(2)
C4 Zn1 C2 C8 159.4(2)
Zn2 Zn1 C2 C8 -11.8(3)
C1 Zn1 C2 C8 -122.1(2)
C5 Zn1 C2 C8 -159.1(2)
C1 C2 C3 C4 -0.9(2)
C8 C2 C3 C4 173.14(17)
Zn1 C2 C3 C4 -64.99(12)
C1 C2 C3 C9 -174.56(17)
C8 C2 C3 C9 -0.5(3)
Zn1 C2 C3 C9 121.35(18)
C1 C2 C3 Zn1 64.09(12)
C8 C2 C3 Zn1 -121.87(18)
C4 Zn1 C3 C2 -115.65(16)
Zn2 Zn1 C3 C2 120.38(12)
C1 Zn1 C3 C2 -37.02(11)
C5 Zn1 C3 C2 -78.56(12)
C2 Zn1 C3 C4 115.65(16)
Zn2 Zn1 C3 C4 -123.97(12)
C1 Zn1 C3 C4 78.63(12)
C5 Zn1 C3 C4 37.10(11)
C2 Zn1 C3 C9 -122.9(2)
C4 Zn1 C3 C9 121.4(2)
Zn2 Zn1 C3 C9 -2.5(2)
C1 Zn1 C3 C9 -159.92(19)
C5 Zn1 C3 C9 158.54(19)
C2 C3 C4 C5 0.6(2)
C9 C3 C4 C5 174.38(17)
Zn1 C3 C4 C5 -64.35(12)
C2 C3 C4 C10 -173.58(17)
C9 C3 C4 C10 0.2(3)
Zn1 C3 C4 C10 121.44(18)
C2 C3 C4 Zn1 64.98(12)
C9 C3 C4 Zn1 -121.26(18)
C3 Zn1 C4 C5 116.52(16)
C2 Zn1 C4 C5 78.42(11)
Zn2 Zn1 C4 C5 -110.82(12)
C1 Zn1 C4 C5 36.83(10)
C2 Zn1 C4 C3 -38.11(11)
Zn2 Zn1 C4 C3 132.66(11)
C1 Zn1 C4 C3 -79.69(12)
C5 Zn1 C4 C3 -116.52(16)
C3 Zn1 C4 C10 -119.9(2)
C2 Zn1 C4 C10 -158.0(2)
Zn2 Zn1 C4 C10 12.8(2)
C1 Zn1 C4 C10 160.4(2)
C5 Zn1 C4 C10 123.6(2)
C3 C4 C5 C1 -0.1(2)
C10 C4 C5 C1 174.01(17)
Zn1 C4 C5 C1 -62.09(12)
C3 C4 C5 C11 -175.40(17)
C10 C4 C5 C11 -1.3(3)
Zn1 C4 C5 C11 122.63(18)
C3 C4 C5 Zn1 61.97(12)
C10 C4 C5 Zn1 -123.90(18)
C2 C1 C5 C4 -0.4(2)
C6 C1 C5 C4 -178.72(17)
Zn1 C1 C5 C4 61.23(12)
C2 C1 C5 C11 175.00(16)
C6 C1 C5 C11 -3.3(3)
Zn1 C1 C5 C11 -123.34(18)
C2 C1 C5 Zn1 -61.66(12)
C6 C1 C5 Zn1 120.05(18)
C3 Zn1 C5 C4 -38.14(11)
C2 Zn1 C5 C4 -80.66(11)
Zn2 Zn1 C5 C4 127.78(10)
C1 Zn1 C5 C4 -117.66(16)
C3 Zn1 C5 C1 79.52(12)
C2 Zn1 C5 C1 37.00(11)
C4 Zn1 C5 C1 117.66(16)
Zn2 Zn1 C5 C1 -114.56(11)
C3 Zn1 C5 C11 -160.5(2)
C2 Zn1 C5 C11 157.0(2)
C4 Zn1 C5 C11 -122.4(2)
Zn2 Zn1 C5 C11 5.4(2)
C1 Zn1 C5 C11 120.0(2)
C2 C1 C6 C7 99.8(2)
C5 C1 C6 C7 -82.3(2)
Zn1 C1 C6 C7 9.5(2)
C14 Zn2 C12 C13 -37.36(10)
C15 Zn2 C12 C13 -79.39(11)
C16 Zn2 C12 C13 -116.46(15)
Zn1 Zn2 C12 C13 121.67(10)
C14 Zn2 C12 C16 79.10(11)
C13 Zn2 C12 C16 116.46(15)
C15 Zn2 C12 C16 37.06(11)
Zn1 Zn2 C12 C16 -121.87(10)
C14 Zn2 C12 C17 -159.95(17)
C13 Zn2 C12 C17 -122.60(19)
C15 Zn2 C12 C17 158.01(17)
C16 Zn2 C12 C17 120.95(19)
Zn1 Zn2 C12 C17 -0.9(2)
C16 C12 C13 C14 -0.98(19)
C17 C12 C13 C14 -176.45(17)
Zn2 C12 C13 C14 62.52(12)
C16 C12 C13 C19 174.09(16)
C17 C12 C13 C19 -1.4(3)
Zn2 C12 C13 C19 -122.41(17)
C16 C12 C13 Zn2 -63.50(12)
C17 C12 C13 Zn2 121.04(18)
C12 Zn2 C13 C14 -117.02(15)
C15 Zn2 C13 C14 -37.58(10)
C16 Zn2 C13 C14 -79.36(11)
Zn1 Zn2 C13 C14 127.10(10)
C14 Zn2 C13 C12 117.02(15)
C15 Zn2 C13 C12 79.44(11)
C16 Zn2 C13 C12 37.66(10)
Zn1 Zn2 C13 C12 -115.88(11)
C14 Zn2 C13 C19 -120.7(2)
C12 Zn2 C13 C19 122.3(2)
C15 Zn2 C13 C19 -158.26(19)
C16 Zn2 C13 C19 159.96(19)
Zn1 Zn2 C13 C19 6.4(2)
C12 C13 C14 C15 1.07(19)
C19 C13 C14 C15 -174.07(16)
Zn2 C13 C14 C15 63.91(12)
C12 C13 C14 C20 175.93(16)
C19 C13 C14 C20 0.8(3)
Zn2 C13 C14 C20 -121.23(18)
C12 C13 C14 Zn2 -62.84(12)
C19 C13 C14 Zn2 122.03(17)
C12 Zn2 C14 C13 37.31(10)
C15 Zn2 C14 C13 116.55(16)
C16 Zn2 C14 C13 79.40(11)
Zn1 Zn2 C14 C13 -117.90(11)
C13 Zn2 C14 C15 -116.55(16)
C12 Zn2 C14 C15 -79.24(11)
C16 Zn2 C14 C15 -37.15(11)
Zn1 Zn2 C14 C15 125.55(11)
C13 Zn2 C14 C20 120.8(2)
C12 Zn2 C14 C20 158.15(18)
C15 Zn2 C14 C20 -122.6(2)
C16 Zn2 C14 C20 -159.77(18)
Zn1 Zn2 C14 C20 2.9(2)
C13 C14 C15 C16 -0.7(2)
C20 C14 C15 C16 -175.53(17)
Zn2 C14 C15 C16 62.92(12)
C13 C14 C15 C21 173.77(16)
C20 C14 C15 C21 -1.0(3)
Zn2 C14 C15 C21 -122.55(18)
C13 C14 C15 Zn2 -63.67(12)
C20 C14 C15 Zn2 121.54(18)
C14 Zn2 C15 C16 -117.01(15)
C13 Zn2 C15 C16 -79.41(11)
C12 Zn2 C15 C16 -37.36(10)
Zn1 Zn2 C15 C16 117.67(11)
C13 Zn2 C15 C14 37.60(11)
C12 Zn2 C15 C14 79.66(11)
C16 Zn2 C15 C14 117.01(15)
Zn1 Zn2 C15 C14 -125.32(11)
C14 Zn2 C15 C21 121.3(2)
C13 Zn2 C15 C21 158.92(19)
C12 Zn2 C15 C21 -159.02(19)
C16 Zn2 C15 C21 -121.7(2)
Zn1 Zn2 C15 C21 -4.0(2)
C14 C15 C16 C12 0.14(19)
C21 C15 C16 C12 -174.40(16)
Zn2 C15 C16 C12 62.41(12)
C14 C15 C16 C22 174.17(16)
C21 C15 C16 C22 -0.4(3)
Zn2 C15 C16 C22 -123.57(17)
C14 C15 C16 Zn2 -62.27(12)
C21 C15 C16 Zn2 123.19(17)
C13 C12 C16 C15 0.52(19)
C17 C12 C16 C15 176.07(16)
Zn2 C12 C16 C15 -62.68(12)
C13 C12 C16 C22 -173.47(16)
C17 C12 C16 C22 2.1(3)
Zn2 C12 C16 C22 123.34(18)
C13 C12 C16 Zn2 63.19(12)
C17 C12 C16 Zn2 -121.25(17)
C14 Zn2 C16 C15 37.42(10)
C13 Zn2 C16 C15 79.55(11)
C12 Zn2 C16 C15 117.17(15)
Zn1 Zn2 C16 C15 -126.98(10)
C14 Zn2 C16 C12 -79.75(11)
C13 Zn2 C16 C12 -37.62(11)
C15 Zn2 C16 C12 -117.17(15)
Zn1 Zn2 C16 C12 115.85(11)
C14 Zn2 C16 C22 158.7(2)
C13 Zn2 C16 C22 -159.2(2)
C12 Zn2 C16 C22 -121.6(2)
C15 Zn2 C16 C22 121.2(2)
Zn1 Zn2 C16 C22 -5.7(2)
C13 C12 C17 C18 92.2(2)
C16 C12 C17 C18 -82.6(2)
Zn2 C12 C17 C18 -174.94(12)
